data_7159569
loop_
_publ_author_name
'Yu, Shi-Wei'
'Chen, Zu-Jia'
'Chen, Zhao-Hua'
'Chen, Si-Hong'
'Yang, Kai'
'Xu, Wen-Jin'
'Wang, Zhao-Yang'

_publ_section_title
;
 Trace water in a BF<sub>3</sub>&#xb7;OEt<sub>2</sub> system: a facile
 access to sulfinyl alkenylsulfones from alkynes and sodium sulfinates.
;
_journal_issue 38
_journal_name_full 'Organic &amp; biomolecular chemistry'
_journal_page_first 7776
_journal_page_last 7781
_journal_paper_doi 10.1039/d3ob01249b
_journal_volume 21
_journal_year 2023
_chemical_formula_moiety 'C22 H19 F O3 S2'
_chemical_formula_sum 'C22 H19 F O3 S2'
_chemical_formula_weight 414.49
_space_group_crystal_system triclinic
_space_group_IT_number 2
_space_group_name_Hall '-P 1'
_space_group_name_H-M_alt 'P -1'
_atom_sites_solution_hydrogens geom
_atom_sites_solution_primary dual
_audit_creation_date 2022-10-27
_audit_creation_method
;
Olex2 1.5
(compiled 2021.12.09 svn.r5202d8cf for OlexSys, GUI svn.r6439)
;
_audit_update_record
;
2022-11-04 deposited with the CCDC.	2023-09-07 downloaded from the CCDC.
;
_cell_angle_alpha 101.895(6)
_cell_angle_beta 92.033(7)
_cell_angle_gamma 91.343(7)
_cell_formula_units_Z 4
_cell_length_a 8.4367(9)
_cell_length_b 10.2011(7)
_cell_length_c 24.4853(15)
_cell_measurement_reflns_used 3364
_cell_measurement_temperature 297
_cell_measurement_theta_max 25.1900
_cell_measurement_theta_min 2.3110
_cell_volume 2059.7(3)
_computing_cell_refinement 'CrysAlisPro 1.171.38.46 (Rigaku OD, 2015)'
_computing_data_collection 'CrysAlisPro 1.171.38.46 (Rigaku OD, 2015)'
_computing_data_reduction 'CrysAlisPro 1.171.38.46 (Rigaku OD, 2015)'
_computing_molecular_graphics 'Olex2 1.5 (Dolomanov et al., 2009)'
_computing_publication_material 'Olex2 1.5 (Dolomanov et al., 2009)'
_computing_structure_refinement 'SHELXL 2019/2 (Sheldrick, 2015)'
_computing_structure_solution 'SHELXT 2014/5 (Sheldrick, 2014)'
_diffrn_ambient_temperature 297
_diffrn_detector 'CCD plate'
_diffrn_detector_area_resol_mean 8.0606
_diffrn_detector_type Eos
_diffrn_measured_fraction_theta_full 0.999
_diffrn_measured_fraction_theta_max 0.999
_diffrn_measurement_details
;
List of Runs (angles in degrees, time in seconds):

  # Type    Start    End  Width  t~exp~   \w     \q     \k     \f   Frames
#--------------------------------------------------------------------------
  1  \w    -52.00  41.60   0.90    5.00    --   15.65 -77.00 -90.00  104
  2  \w    -25.00  22.70   0.90    5.00    --  -16.43 -99.00-180.00   53
  3  \w     -2.00  70.00   0.90    5.00    --   15.65  38.00-180.00   80
  4  \w    -10.00  80.00   0.90    5.00    --   15.65  77.00  30.00  100
  5  \w     49.00  75.10   0.90    5.00    --   15.65 178.00 -30.00   29
  6  \w    -86.00 -32.00   0.90    5.00    --  -16.43 -38.00 -60.00   60
  7  \w     -6.00  26.40   0.90    5.00    --   15.65 -57.00 150.00   36
;
_diffrn_measurement_device 'four-circle diffractometer'
_diffrn_measurement_device_type 'Xcalibur, Eos, Gemini'
_diffrn_measurement_method '\w scans'
_diffrn_orient_matrix_type 'CrysAlisPro convention (1999,Acta A55,543-557)'
_diffrn_orient_matrix_UB_11 0.0388002000
_diffrn_orient_matrix_UB_12 -0.0212284000
_diffrn_orient_matrix_UB_13 -0.0254005000
_diffrn_orient_matrix_UB_21 0.0694974000
_diffrn_orient_matrix_UB_22 0.0369630000
_diffrn_orient_matrix_UB_23 0.0119029000
_diffrn_orient_matrix_UB_31 0.0273652000
_diffrn_orient_matrix_UB_32 -0.0568971000
_diffrn_orient_matrix_UB_33 0.0095410000
_diffrn_radiation_monochromator graphite
_diffrn_radiation_probe x-ray
_diffrn_radiation_type 'Mo K\a'
_diffrn_radiation_wavelength 0.71073
_diffrn_reflns_av_R_equivalents 0.0396
_diffrn_reflns_av_unetI/netI 0.0663
_diffrn_reflns_Laue_measured_fraction_full 0.999
_diffrn_reflns_Laue_measured_fraction_max 0.999
_diffrn_reflns_limit_h_max 7
_diffrn_reflns_limit_h_min -10
_diffrn_reflns_limit_k_max 11
_diffrn_reflns_limit_k_min -12
_diffrn_reflns_limit_l_max 29
_diffrn_reflns_limit_l_min -29
_diffrn_reflns_number 16406
_diffrn_reflns_point_group_measured_fraction_full 0.999
_diffrn_reflns_point_group_measured_fraction_max 0.999
_diffrn_reflns_theta_full 25.000
_diffrn_reflns_theta_max 25.000
_diffrn_reflns_theta_min 2.041
_diffrn_source 'fine-focus sealed X-ray tube'
_diffrn_source_type 'Enhance (Mo) X-ray Source'
_exptl_absorpt_coefficient_mu 0.287
_exptl_absorpt_correction_T_max 1.00000
_exptl_absorpt_correction_T_min 0.87276
_exptl_absorpt_correction_type multi-scan
_exptl_absorpt_process_details
;
CrysAlisPro 1.171.38.46 (Rigaku Oxford Diffraction, 2015)
Empirical absorption correction using spherical harmonics,
 implemented in SCALE3 ABSPACK scaling algorithm.
;
_exptl_crystal_colour colourless
_exptl_crystal_colour_primary colourless
_exptl_crystal_density_diffrn 1.337
_exptl_crystal_description block
_exptl_crystal_F_000 864
_refine_diff_density_max 0.187
_refine_diff_density_min -0.336
_refine_diff_density_rms 0.053
_refine_ls_extinction_method none
_refine_ls_goodness_of_fit_ref 1.057
_refine_ls_hydrogen_treatment constr
_refine_ls_matrix_type full
_refine_ls_number_parameters 509
_refine_ls_number_reflns 7242
_refine_ls_number_restraints 0
_refine_ls_restrained_S_all 1.057
_refine_ls_R_factor_all 0.0999
_refine_ls_R_factor_gt 0.0614
_refine_ls_shift/su_max 0.001
_refine_ls_shift/su_mean 0.000
_refine_ls_structure_factor_coef Fsqd
_refine_ls_weighting_details 'w=1/[\s^2^(Fo^2^)+(0.0432P)^2^+0.4433P] where P=(Fo^2^+2Fc^2^)/3'
_refine_ls_weighting_scheme calc
_refine_ls_wR_factor_gt 0.1140
_refine_ls_wR_factor_ref 0.1330
_reflns_Friedel_coverage 0.000
_reflns_number_gt 4818
_reflns_number_total 7242
_reflns_threshold_expression 'I > 2\s(I)'
_cod_data_source_file d3ob01249b2.cif
_cod_data_source_block exp_12199
_cod_depositor_comments 'Adding full bibliography for 7159568--7159569.cif.'
_cod_database_code 7159569
_shelx_shelxl_version_number 2019/2
_shelx_space_group_comment
;
The symmetry employed for this shelxl refinement is uniquely defined
by the following loop, which should always be used as a source of
symmetry information in preference to the above space-group names.
They are only intended as comments.
;
_olex2_refinement_description
;
1. Fixed Uiso
 At 1.2 times of:
  All C(H) groups
 At 1.5 times of:
  All C(H,H,H) groups
2.a Aromatic/amide H refined with riding coordinates:
 C10(H10), C12(H12), C14(H14), C16(H16), C18(H18), C22(H22), C24(H24),
 C26(H26), C28(H28), C30(H30), C32(H32), C38(H38), C44(H44), C5(H5), C7(H7),
 C13(H13), C15(H15), C17(H17), C19(H19), C27(H27), C29(H29), C33(H33), C35(H35),
  C39(H39), C41(H41), C43(H43)
2.b Idealised Me refined as rotating group:
 C34(H34A,H34B,H34C), C36(H36A,H36B,H36C), C9(H9A,H9B,H9C), C37(H37A,H37B,H37C)
;
_olex2_submission_special_instructions 'No special instructions were received'
_oxdiff_exptl_absorpt_empirical_details
;
Empirical correction (ABSPACK) includes:
- Absorption correction using spherical harmonics
- Frame scaling
;
_oxdiff_exptl_absorpt_empirical_full_max 1.374
_oxdiff_exptl_absorpt_empirical_full_min 0.800

loop_
_space_group_symop_operation_xyz
'x, y, z'
'-x, -y, -z'

loop_
_atom_site_label
_atom_site_type_symbol
_atom_site_fract_x
_atom_site_fract_y
_atom_site_fract_z
_atom_site_U_iso_or_equiv
_atom_site_adp_type
_atom_site_occupancy
_atom_site_site_symmetry_order
_atom_site_calc_flag
_atom_site_refinement_flags_posn
_atom_site_refinement_flags_adp
_atom_site_refinement_flags_occupancy
_atom_site_disorder_assembly
_atom_site_disorder_group
S1 S 0.01161(10) 0.38497(8) 0.55331(3) 0.0472(2) Uani 1 1 d . . . . .
S4 S 0.39976(12) 0.68441(9) 0.57107(3) 0.0555(3) Uani 1 1 d . . . . .
F1 F -0.1491(3) 0.8062(2) 0.77277(8) 0.0994(8) Uani 1 1 d . . . . .
O1 O 0.5529(3) 0.6258(3) 0.56244(10) 0.0719(8) Uani 1 1 d . . . . .
O4 O 0.3688(4) 0.7674(3) 0.62365(9) 0.0853(9) Uani 1 1 d . . . . .
O6 O 0.0995(3) 0.3072(2) 0.50697(8) 0.0670(7) Uani 1 1 d . . . . .
C1 C 0.0647(4) 0.6153(3) 0.63301(11) 0.0385(7) Uani 1 1 d . . . . .
C4 C 0.1336(4) 0.5339(3) 0.58318(11) 0.0374(7) Uani 1 1 d . . . . .
C6 C 0.0335(4) 0.3059(3) 0.61196(12) 0.0446(8) Uani 1 1 d . . . . .
C8 C 0.3612(4) 0.7761(3) 0.51921(13) 0.0476(8) Uani 1 1 d . . . . .
C10 C 0.2606(4) 0.5505(3) 0.55520(11) 0.0432(8) Uani 1 1 d . . . . .
H10 H 0.278044 0.484408 0.523839 0.052 Uiso 1 1 calc R U . . .
C12 C -0.0799(4) 0.6705(3) 0.62867(13) 0.0517(9) Uani 1 1 d . . . . .
H12 H -0.129497 0.664005 0.593649 0.062 Uiso 1 1 calc R U . . .
C14 C 0.1371(4) 0.6228(3) 0.68553(12) 0.0525(9) Uani 1 1 d . . . . .
H14 H 0.235248 0.584942 0.688866 0.063 Uiso 1 1 calc R U . . .
C16 C 0.0629(5) 0.6867(4) 0.73282(13) 0.0615(10) Uani 1 1 d . . . . .
H16 H 0.109135 0.691072 0.768236 0.074 Uiso 1 1 calc R U . . .
C18 C -0.0702(5) 0.3312(3) 0.65417(14) 0.0615(10) Uani 1 1 d . . . . .
H18 H -0.150853 0.391409 0.653214 0.074 Uiso 1 1 calc R U . . .
C20 C -0.0773(5) 0.7420(4) 0.72626(14) 0.0622(10) Uani 1 1 d . . . . .
C22 C -0.1535(5) 0.7360(4) 0.67583(14) 0.0661(11) Uani 1 1 d . . . . .
H22 H -0.251526 0.774497 0.673134 0.079 Uiso 1 1 calc R U . . .
C24 C 0.4384(5) 0.7492(5) 0.47080(17) 0.0837(14) Uani 1 1 d . . . . .
H24 H 0.509293 0.679709 0.464446 0.100 Uiso 1 1 calc R U . . .
C26 C 0.1635(6) 0.1524(4) 0.6572(2) 0.0862(14) Uani 1 1 d . . . . .
H26 H 0.243287 0.091265 0.657880 0.103 Uiso 1 1 calc R U . . .
C28 C 0.2559(6) 0.8761(4) 0.52724(18) 0.0832(13) Uani 1 1 d . . . . .
H28 H 0.200619 0.894298 0.560003 0.100 Uiso 1 1 calc R U . . .
C30 C 0.2309(7) 0.9504(4) 0.4872(3) 0.1021(17) Uani 1 1 d . . . . .
H30 H 0.157995 1.018331 0.493105 0.123 Uiso 1 1 calc R U . . .
C32 C 0.4119(6) 0.8249(5) 0.43092(19) 0.0992(17) Uani 1 1 d . . . . .
H32 H 0.464938 0.805517 0.397692 0.119 Uiso 1 1 calc R U . . .
C34 C 0.2804(7) 1.0136(5) 0.3964(2) 0.138(2) Uani 1 1 d . . . . .
H34A H 0.171139 1.003274 0.383488 0.207 Uiso 1 1 calc R U . . .
H34B H 0.347167 0.986272 0.365455 0.207 Uiso 1 1 calc R U . . .
H34C H 0.304017 1.105803 0.413379 0.207 Uiso 1 1 calc R U . . .
C36 C 0.0744(7) 0.1031(5) 0.74833(19) 0.136(2) Uani 1 1 d . . . . .
H36A H 0.057372 0.008676 0.734129 0.204 Uiso 1 1 calc R U . . .
H36B H -0.004205 0.134596 0.774945 0.204 Uiso 1 1 calc R U . . .
H36C H 0.178157 0.119604 0.766167 0.204 Uiso 1 1 calc R U . . .
C38 C 0.1504(5) 0.2165(4) 0.61296(15) 0.0669(10) Uani 1 1 d . . . . .
H38 H 0.220698 0.198878 0.584110 0.080 Uiso 1 1 calc R U . . .
C40 C 0.0613(6) 0.1766(4) 0.70048(18) 0.0795(14) Uani 1 1 d . . . . .
C42 C 0.3101(6) 0.9268(5) 0.4393(2) 0.0844(15) Uani 1 1 d . . . . .
C44 C -0.0543(6) 0.2666(4) 0.69833(15) 0.0788(13) Uani 1 1 d . . . . .
H44 H -0.124178 0.284918 0.727260 0.095 Uiso 1 1 calc R U . . .
S2 S 0.49393(11) 0.35009(8) 0.94792(3) 0.0494(2) Uani 1 1 d . . . . .
S3 S 0.09700(12) 0.60458(9) 0.92394(3) 0.0553(3) Uani 1 1 d . . . . .
F2 F 0.6232(4) 0.4964(3) 0.71343(10) 0.1286(11) Uani 1 1 d . . . . .
O2 O -0.0556(3) 0.5498(3) 0.93402(10) 0.0745(7) Uani 1 1 d . . . . .
O3 O 0.4070(3) 0.3192(2) 0.99557(8) 0.0639(7) Uani 1 1 d . . . . .
O5 O 0.1264(3) 0.6315(3) 0.87047(9) 0.0784(8) Uani 1 1 d . . . . .
C2 C 0.4614(5) -0.0207(4) 0.80768(15) 0.0635(10) Uani 1 1 d . . . . .
C3 C 0.1371(4) 0.7523(3) 0.97411(12) 0.0454(8) Uani 1 1 d . . . . .
C5 C 0.0507(5) 0.7828(4) 1.02069(14) 0.0692(11) Uani 1 1 d . . . . .
H5 H -0.029437 0.724162 1.026961 0.083 Uiso 1 1 calc R U . . .
C7 C 0.5956(4) 0.1842(3) 0.85403(14) 0.0584(9) Uani 1 1 d . . . . .
H7 H 0.680968 0.244754 0.856566 0.070 Uiso 1 1 calc R U . . .
C9 C 0.2290(6) 1.1233(4) 1.09073(15) 0.0886(14) Uani 1 1 d . . . . .
H9A H 0.322983 1.117185 1.113255 0.133 Uiso 1 1 calc R U . . .
H9B H 0.140785 1.143936 1.114372 0.133 Uiso 1 1 calc R U . . .
H9C H 0.244554 1.192786 1.070130 0.133 Uiso 1 1 calc R U . . .
C11 C 0.4280(4) 0.4753(3) 0.86130(12) 0.0431(8) Uani 1 1 d . . . . .
C13 C 0.2387(4) 0.4956(3) 0.94158(12) 0.0459(8) Uani 1 1 d . . . . .
H13 H 0.222657 0.463953 0.974030 0.055 Uiso 1 1 calc R U . . .
C15 C 0.5766(5) 0.5329(3) 0.86076(15) 0.0592(10) Uani 1 1 d . . . . .
H15 H 0.632417 0.566634 0.894347 0.071 Uiso 1 1 calc R U . . .
C17 C 0.6434(5) 0.5414(4) 0.81154(19) 0.0796(12) Uani 1 1 d . . . . .
H17 H 0.743633 0.580997 0.811246 0.096 Uiso 1 1 calc R U . . .
C19 C 0.5835(5) 0.0714(4) 0.81152(14) 0.0682(11) Uani 1 1 d . . . . .
H19 H 0.660503 0.057952 0.784850 0.082 Uiso 1 1 calc R U . . .
C21 C 0.5597(7) 0.4904(4) 0.76290(17) 0.0770(13) Uani 1 1 d . . . . .
C23 C 0.4798(4) 0.2052(3) 0.89230(11) 0.0401(7) Uani 1 1 d . . . . .
C25 C 0.3650(4) 0.4537(3) 0.91403(12) 0.0410(8) Uani 1 1 d . . . . .
C27 C 0.3446(4) 0.4245(3) 0.81106(12) 0.0523(9) Uani 1 1 d . . . . .
H27 H 0.243619 0.385921 0.811033 0.063 Uiso 1 1 calc R U . . .
C29 C 0.3567(4) 0.1151(3) 0.88925(13) 0.0563(9) Uani 1 1 d . . . . .
H29 H 0.278576 0.129481 0.915517 0.068 Uiso 1 1 calc R U . . .
C31 C 0.1958(5) 0.9913(3) 1.05053(15) 0.0561(9) Uani 1 1 d . . . . .
C33 C 0.3486(5) 0.0028(4) 0.84711(15) 0.0654(10) Uani 1 1 d . . . . .
H33 H 0.264496 -0.058700 0.845305 0.079 Uiso 1 1 calc R U . . .
C35 C 0.2819(5) 0.9586(4) 1.00411(17) 0.0734(12) Uani 1 1 d . . . . .
H35 H 0.361451 1.017923 0.997962 0.088 Uiso 1 1 calc R U . . .
C37 C 0.4538(6) -0.1452(5) 0.76152(18) 0.1131(18) Uani 1 1 d . . . . .
H37A H 0.444718 -0.223270 0.777516 0.170 Uiso 1 1 calc R U . . .
H37B H 0.548654 -0.148974 0.740792 0.170 Uiso 1 1 calc R U . . .
H37C H 0.363247 -0.142220 0.736981 0.170 Uiso 1 1 calc R U . . .
C39 C 0.2545(5) 0.8403(4) 0.96598(15) 0.0690(11) Uani 1 1 d . . . . .
H39 H 0.315742 0.820035 0.934680 0.083 Uiso 1 1 calc R U . . .
C41 C 0.4125(6) 0.4315(4) 0.76138(14) 0.0685(12) Uani 1 1 d . . . . .
H41 H 0.358928 0.396761 0.727440 0.082 Uiso 1 1 calc R U . . .
C43 C 0.0831(5) 0.9014(4) 1.05851(15) 0.0742(12) Uani 1 1 d . . . . .
H43 H 0.025349 0.920368 1.090690 0.089 Uiso 1 1 calc R U . . .

loop_
_atom_site_aniso_label
_atom_site_aniso_U_11
_atom_site_aniso_U_22
_atom_site_aniso_U_33
_atom_site_aniso_U_23
_atom_site_aniso_U_13
_atom_site_aniso_U_12
S1 0.0458(6) 0.0514(5) 0.0415(4) 0.0050(4) -0.0022(4) -0.0089(4)
S4 0.0518(7) 0.0646(6) 0.0485(5) 0.0105(4) 0.0005(4) -0.0174(5)
F1 0.128(2) 0.1058(18) 0.0614(13) 0.0021(12) 0.0454(14) 0.0217(17)
O1 0.0396(17) 0.101(2) 0.0834(17) 0.0406(15) -0.0082(13) -0.0048(15)
O4 0.103(2) 0.0876(19) 0.0524(14) -0.0111(13) 0.0142(14) -0.0449(18)
O6 0.085(2) 0.0631(15) 0.0443(12) -0.0082(11) 0.0117(12) -0.0154(15)
C1 0.044(2) 0.0376(17) 0.0354(16) 0.0104(13) 0.0021(14) -0.0020(15)
C4 0.040(2) 0.0388(17) 0.0345(16) 0.0103(13) -0.0028(14) 0.0007(15)
C6 0.043(2) 0.0370(18) 0.0515(19) 0.0055(14) -0.0005(16) -0.0036(16)
C8 0.037(2) 0.043(2) 0.062(2) 0.0086(15) 0.0032(16) -0.0078(17)
C10 0.042(2) 0.0452(19) 0.0401(17) 0.0053(14) -0.0004(15) -0.0032(16)
C12 0.059(3) 0.058(2) 0.0431(18) 0.0192(16) 0.0053(17) 0.0111(19)
C14 0.048(2) 0.062(2) 0.0454(19) 0.0085(16) -0.0031(16) 0.0007(18)
C16 0.076(3) 0.070(3) 0.0373(19) 0.0100(17) -0.0018(19) -0.008(2)
C18 0.068(3) 0.053(2) 0.068(2) 0.0211(18) 0.017(2) 0.002(2)
C20 0.083(3) 0.060(2) 0.044(2) 0.0078(17) 0.025(2) 0.005(2)
C22 0.073(3) 0.074(3) 0.059(2) 0.0263(19) 0.023(2) 0.029(2)
C24 0.067(3) 0.110(4) 0.093(3) 0.057(3) 0.029(2) 0.038(3)
C26 0.082(4) 0.069(3) 0.112(4) 0.032(3) -0.020(3) 0.011(3)
C28 0.088(4) 0.063(3) 0.089(3) -0.008(2) 0.000(2) 0.014(3)
C30 0.111(5) 0.042(3) 0.145(5) 0.007(3) -0.037(4) 0.018(3)
C32 0.072(3) 0.144(5) 0.107(3) 0.079(3) 0.016(3) 0.020(3)
C34 0.144(5) 0.105(4) 0.184(5) 0.097(4) -0.091(4) -0.050(4)
C36 0.181(6) 0.127(4) 0.121(4) 0.086(4) -0.038(4) -0.040(4)
C38 0.062(3) 0.063(2) 0.074(3) 0.012(2) 0.000(2) 0.006(2)
C40 0.101(4) 0.060(3) 0.082(3) 0.030(2) -0.024(3) -0.022(3)
C42 0.072(4) 0.068(3) 0.119(4) 0.044(3) -0.041(3) -0.029(3)
C44 0.103(4) 0.070(3) 0.069(3) 0.024(2) 0.022(2) -0.019(3)
S2 0.0542(6) 0.0463(5) 0.0437(5) 0.0011(4) -0.0099(4) 0.0098(4)
S3 0.0550(7) 0.0591(6) 0.0490(5) 0.0037(4) -0.0031(4) 0.0173(5)
F2 0.163(3) 0.142(2) 0.0937(17) 0.0404(16) 0.0736(19) 0.018(2)
O2 0.0423(17) 0.0771(18) 0.0929(18) -0.0063(14) -0.0088(14) 0.0000(15)
O3 0.089(2) 0.0673(16) 0.0368(12) 0.0117(10) 0.0033(12) 0.0196(15)
O5 0.101(2) 0.0905(19) 0.0453(14) 0.0138(12) 0.0022(13) 0.0465(18)
C2 0.056(3) 0.059(2) 0.064(2) -0.0127(18) -0.012(2) 0.015(2)
C3 0.041(2) 0.050(2) 0.0475(18) 0.0154(15) 0.0043(16) 0.0106(17)
C5 0.063(3) 0.073(3) 0.066(2) 0.002(2) 0.021(2) -0.013(2)
C7 0.053(3) 0.049(2) 0.071(2) 0.0058(18) 0.0122(19) 0.0043(19)
C9 0.110(4) 0.064(3) 0.084(3) 0.003(2) -0.032(3) 0.005(3)
C11 0.048(2) 0.0344(17) 0.0468(19) 0.0069(14) 0.0022(16) 0.0044(16)
C13 0.051(2) 0.0412(19) 0.0440(18) 0.0068(14) -0.0037(16) 0.0038(17)
C15 0.059(3) 0.051(2) 0.066(2) 0.0098(17) 0.0028(19) -0.008(2)
C17 0.073(3) 0.073(3) 0.098(3) 0.025(2) 0.023(3) -0.008(2)
C19 0.064(3) 0.070(3) 0.065(2) -0.005(2) 0.019(2) 0.018(2)
C21 0.104(4) 0.067(3) 0.069(3) 0.025(2) 0.048(3) 0.021(3)
C23 0.042(2) 0.0403(18) 0.0373(16) 0.0063(13) -0.0015(14) 0.0063(16)
C25 0.045(2) 0.0326(17) 0.0410(17) 0.0000(13) -0.0065(15) 0.0014(15)
C27 0.054(2) 0.053(2) 0.048(2) 0.0057(15) 0.0022(17) 0.0035(18)
C29 0.051(3) 0.058(2) 0.055(2) 0.0013(17) 0.0096(17) -0.003(2)
C31 0.059(3) 0.049(2) 0.060(2) 0.0127(17) -0.0118(19) 0.008(2)
C33 0.057(3) 0.055(2) 0.075(2) -0.0045(19) -0.003(2) -0.005(2)
C35 0.076(3) 0.058(3) 0.088(3) 0.022(2) 0.004(2) -0.016(2)
C37 0.086(4) 0.108(4) 0.111(3) -0.056(3) -0.004(3) 0.008(3)
C39 0.073(3) 0.074(3) 0.064(2) 0.018(2) 0.028(2) 0.002(2)
C41 0.098(4) 0.067(3) 0.041(2) 0.0083(17) 0.008(2) 0.021(3)
C43 0.074(3) 0.081(3) 0.061(2) -0.005(2) 0.018(2) -0.003(3)

loop_
_atom_type_symbol
_atom_type_description
_atom_type_scat_dispersion_real
_atom_type_scat_dispersion_imag
_atom_type_scat_source
C C 0.0033 0.0016 'International Tables Vol C Tables 4.2.6.8 and 6.1.1.4'
H H 0.0000 0.0000 'International Tables Vol C Tables 4.2.6.8 and 6.1.1.4'
F F 0.0171 0.0103 'International Tables Vol C Tables 4.2.6.8 and 6.1.1.4'
O O 0.0106 0.0060 'International Tables Vol C Tables 4.2.6.8 and 6.1.1.4'
S S 0.1246 0.1234 'International Tables Vol C Tables 4.2.6.8 and 6.1.1.4'

loop_
_geom_angle_atom_site_label_1
_geom_angle_atom_site_label_2
_geom_angle_atom_site_label_3
_geom_angle
_geom_angle_site_symmetry_1
_geom_angle_site_symmetry_3
_geom_angle_publ_flag
O6 S1 C4 106.90(14) . . ?
O6 S1 C6 108.05(15) . . ?
C6 S1 C4 96.27(13) . . ?
O1 S4 C8 108.60(16) . . ?
O1 S4 C10 105.89(16) . . ?
O4 S4 O1 119.52(17) . . ?
O4 S4 C8 107.97(17) . . ?
O4 S4 C10 110.05(15) . . ?
C8 S4 C10 103.69(14) . . ?
C12 C1 C4 120.0(3) . . ?
C12 C1 C14 119.5(3) . . ?
C14 C1 C4 120.1(3) . . ?
C1 C4 S1 112.4(2) . . ?
C10 C4 S1 114.7(2) . . ?
C10 C4 C1 132.9(3) . . ?
C18 C6 S1 120.2(3) . . ?
C38 C6 S1 119.4(3) . . ?
C38 C6 C18 120.3(3) . . ?
C24 C8 S4 120.2(3) . . ?
C24 C8 C28 119.2(4) . . ?
C28 C8 S4 120.7(3) . . ?
S4 C10 H10 116.7 . . ?
C4 C10 S4 126.6(3) . . ?
C4 C10 H10 116.7 . . ?
C1 C12 H12 119.6 . . ?
C1 C12 C22 120.7(3) . . ?
C22 C12 H12 119.6 . . ?
C1 C14 H14 120.0 . . ?
C16 C14 C1 119.9(3) . . ?
C16 C14 H14 120.0 . . ?
C14 C16 H16 120.9 . . ?
C20 C16 C14 118.3(3) . . ?
C20 C16 H16 120.9 . . ?
C6 C18 H18 120.3 . . ?
C6 C18 C44 119.4(4) . . ?
C44 C18 H18 120.3 . . ?
C16 C20 F1 118.2(3) . . ?
C16 C20 C22 123.9(3) . . ?
C22 C20 F1 117.9(4) . . ?
C12 C22 H22 121.2 . . ?
C20 C22 C12 117.6(4) . . ?
C20 C22 H22 121.2 . . ?
C8 C24 H24 120.0 . . ?
C8 C24 C32 119.9(4) . . ?
C32 C24 H24 120.0 . . ?
C38 C26 H26 119.2 . . ?
C40 C26 H26 119.2 . . ?
C40 C26 C38 121.6(4) . . ?
C8 C28 H28 119.9 . . ?
C8 C28 C30 120.2(4) . . ?
C30 C28 H28 119.9 . . ?
C28 C30 H30 119.4 . . ?
C42 C30 C28 121.3(5) . . ?
C42 C30 H30 119.4 . . ?
C24 C32 H32 119.5 . . ?
C42 C32 C24 121.1(4) . . ?
C42 C32 H32 119.5 . . ?
H34A C34 H34B 109.5 . . ?
H34A C34 H34C 109.5 . . ?
H34B C34 H34C 109.5 . . ?
C42 C34 H34A 109.5 . . ?
C42 C34 H34B 109.5 . . ?
C42 C34 H34C 109.5 . . ?
H36A C36 H36B 109.5 . . ?
H36A C36 H36C 109.5 . . ?
H36B C36 H36C 109.5 . . ?
C40 C36 H36A 109.5 . . ?
C40 C36 H36B 109.5 . . ?
C40 C36 H36C 109.5 . . ?
C6 C38 C26 119.3(4) . . ?
C6 C38 H38 120.4 . . ?
C26 C38 H38 120.4 . . ?
C26 C40 C36 121.1(5) . . ?
C44 C40 C26 117.8(4) . . ?
C44 C40 C36 121.0(5) . . ?
C30 C42 C32 118.3(4) . . ?
C30 C42 C34 119.4(6) . . ?
C32 C42 C34 122.3(6) . . ?
C18 C44 H44 119.2 . . ?
C40 C44 C18 121.6(4) . . ?
C40 C44 H44 119.2 . . ?
O3 S2 C23 108.10(14) . . ?
O3 S2 C25 106.68(15) . . ?
C23 S2 C25 96.11(13) . . ?
O2 S3 C3 108.62(16) . . ?
O2 S3 C13 106.38(16) . . ?
O5 S3 O2 119.59(16) . . ?
O5 S3 C3 108.22(16) . . ?
O5 S3 C13 109.92(16) . . ?
C13 S3 C3 102.83(15) . . ?
C19 C2 C33 117.8(3) . . ?
C19 C2 C37 120.5(4) . . ?
C33 C2 C37 121.8(4) . . ?
C5 C3 S3 121.1(3) . . ?
C5 C3 C39 119.1(3) . . ?
C39 C3 S3 119.9(3) . . ?
C3 C5 H5 120.3 . . ?
C3 C5 C43 119.4(4) . . ?
C43 C5 H5 120.3 . . ?
C19 C7 H7 120.6 . . ?
C23 C7 H7 120.6 . . ?
C23 C7 C19 118.9(4) . . ?
H9A C9 H9B 109.5 . . ?
H9A C9 H9C 109.5 . . ?
H9B C9 H9C 109.5 . . ?
C31 C9 H9A 109.5 . . ?
C31 C9 H9B 109.5 . . ?
C31 C9 H9C 109.5 . . ?
C15 C11 C25 120.2(3) . . ?
C15 C11 C27 119.6(3) . . ?
C27 C11 C25 119.9(3) . . ?
S3 C13 H13 116.4 . . ?
C25 C13 S3 127.2(2) . . ?
C25 C13 H13 116.4 . . ?
C11 C15 H15 119.6 . . ?
C17 C15 C11 120.9(3) . . ?
C17 C15 H15 119.6 . . ?
C15 C17 H17 120.8 . . ?
C21 C17 C15 118.5(4) . . ?
C21 C17 H17 120.8 . . ?
C2 C19 C7 121.7(4) . . ?
C2 C19 H19 119.2 . . ?
C7 C19 H19 119.2 . . ?
F2 C21 C17 119.8(5) . . ?
F2 C21 C41 117.5(4) . . ?
C17 C21 C41 122.7(3) . . ?
C7 C23 S2 119.6(3) . . ?
C29 C23 S2 119.9(2) . . ?
C29 C23 C7 120.5(3) . . ?
C11 C25 S2 111.9(2) . . ?
C13 C25 S2 114.9(2) . . ?
C13 C25 C11 133.2(3) . . ?
C11 C27 H27 120.2 . . ?
C41 C27 C11 119.6(4) . . ?
C41 C27 H27 120.2 . . ?
C23 C29 H29 120.2 . . ?
C23 C29 C33 119.5(3) . . ?
C33 C29 H29 120.2 . . ?
C35 C31 C9 119.7(4) . . ?
C43 C31 C9 123.0(4) . . ?
C43 C31 C35 117.4(3) . . ?
C2 C33 C29 121.6(4) . . ?
C2 C33 H33 119.2 . . ?
C29 C33 H33 119.2 . . ?
C31 C35 H35 119.1 . . ?
C31 C35 C39 121.7(4) . . ?
C39 C35 H35 119.1 . . ?
C2 C37 H37A 109.5 . . ?
C2 C37 H37B 109.5 . . ?
C2 C37 H37C 109.5 . . ?
H37A C37 H37B 109.5 . . ?
H37A C37 H37C 109.5 . . ?
H37B C37 H37C 109.5 . . ?
C3 C39 C35 120.0(3) . . ?
C3 C39 H39 120.0 . . ?
C35 C39 H39 120.0 . . ?
C21 C41 C27 118.7(4) . . ?
C21 C41 H41 120.6 . . ?
C27 C41 H41 120.6 . . ?
C5 C43 H43 118.8 . . ?
C31 C43 C5 122.4(4) . . ?
C31 C43 H43 118.8 . . ?

loop_
_geom_bond_atom_site_label_1
_geom_bond_atom_site_label_2
_geom_bond_distance
_geom_bond_site_symmetry_2
_geom_bond_publ_flag
S1 O6 1.477(2) . ?
S1 C4 1.821(3) . ?
S1 C6 1.792(3) . ?
S4 O1 1.441(3) . ?
S4 O4 1.424(2) . ?
S4 C8 1.751(3) . ?
S4 C10 1.752(3) . ?
F1 C20 1.361(4) . ?
C1 C4 1.474(4) . ?
C1 C12 1.365(4) . ?
C1 C14 1.391(4) . ?
C4 C10 1.318(4) . ?
C6 C18 1.366(4) . ?
C6 C38 1.362(5) . ?
C8 C24 1.354(5) . ?
C8 C28 1.356(5) . ?
C10 H10 0.9300 . ?
C12 H12 0.9300 . ?
C12 C22 1.385(4) . ?
C14 H14 0.9300 . ?
C14 C16 1.384(4) . ?
C16 H16 0.9300 . ?
C16 C20 1.341(5) . ?
C18 H18 0.9300 . ?
C18 C44 1.382(5) . ?
C20 C22 1.361(5) . ?
C22 H22 0.9300 . ?
C24 H24 0.9300 . ?
C24 C32 1.380(5) . ?
C26 H26 0.9300 . ?
C26 C38 1.380(5) . ?
C26 C40 1.375(6) . ?
C28 H28 0.9300 . ?
C28 C30 1.371(6) . ?
C30 H30 0.9300 . ?
C30 C42 1.351(6) . ?
C32 H32 0.9300 . ?
C32 C42 1.351(6) . ?
C34 H34A 0.9600 . ?
C34 H34B 0.9600 . ?
C34 H34C 0.9600 . ?
C34 C42 1.525(5) . ?
C36 H36A 0.9600 . ?
C36 H36B 0.9600 . ?
C36 H36C 0.9600 . ?
C36 C40 1.518(5) . ?
C38 H38 0.9300 . ?
C40 C44 1.362(6) . ?
C44 H44 0.9300 . ?
S2 O3 1.483(2) . ?
S2 C23 1.790(3) . ?
S2 C25 1.828(3) . ?
S3 O2 1.441(3) . ?
S3 O5 1.421(2) . ?
S3 C3 1.754(3) . ?
S3 C13 1.754(3) . ?
F2 C21 1.354(4) . ?
C2 C19 1.366(5) . ?
C2 C33 1.369(5) . ?
C2 C37 1.514(5) . ?
C3 C5 1.361(4) . ?
C3 C39 1.368(5) . ?
C5 H5 0.9300 . ?
C5 C43 1.379(5) . ?
C7 H7 0.9300 . ?
C7 C19 1.382(5) . ?
C7 C23 1.367(4) . ?
C9 H9A 0.9600 . ?
C9 H9B 0.9600 . ?
C9 H9C 0.9600 . ?
C9 C31 1.509(5) . ?
C11 C15 1.373(4) . ?
C11 C25 1.470(4) . ?
C11 C27 1.391(4) . ?
C13 H13 0.9300 . ?
C13 C25 1.314(4) . ?
C15 H15 0.9300 . ?
C15 C17 1.366(5) . ?
C17 H17 0.9300 . ?
C17 C21 1.362(6) . ?
C19 H19 0.9300 . ?
C21 C41 1.362(6) . ?
C23 C29 1.360(4) . ?
C27 H27 0.9300 . ?
C27 C41 1.377(4) . ?
C29 H29 0.9300 . ?
C29 C33 1.373(5) . ?
C31 C35 1.358(5) . ?
C31 C43 1.351(5) . ?
C33 H33 0.9300 . ?
C35 H35 0.9300 . ?
C35 C39 1.375(5) . ?
C37 H37A 0.9600 . ?
C37 H37B 0.9600 . ?
C37 H37C 0.9600 . ?
C39 H39 0.9300 . ?
C41 H41 0.9300 . ?
C43 H43 0.9300 . ?

loop_
_geom_torsion_atom_site_label_1
_geom_torsion_atom_site_label_2
_geom_torsion_atom_site_label_3
_geom_torsion_atom_site_label_4
_geom_torsion
_geom_torsion_site_symmetry_1
_geom_torsion_site_symmetry_2
_geom_torsion_site_symmetry_3
_geom_torsion_site_symmetry_4
_geom_torsion_publ_flag
S1 C4 C10 S4 178.15(16) . . . . ?
S1 C6 C18 C44 178.2(3) . . . . ?
S1 C6 C38 C26 -177.8(3) . . . . ?
S4 C8 C24 C32 -177.6(3) . . . . ?
S4 C8 C28 C30 177.6(3) . . . . ?
F1 C20 C22 C12 -180.0(3) . . . . ?
O1 S4 C8 C24 21.4(4) . . . . ?
O1 S4 C8 C28 -157.5(3) . . . . ?
O1 S4 C10 C4 138.0(3) . . . . ?
O4 S4 C8 C24 152.4(3) . . . . ?
O4 S4 C8 C28 -26.5(3) . . . . ?
O4 S4 C10 C4 7.5(3) . . . . ?
O6 S1 C4 C1 -175.5(2) . . . . ?
O6 S1 C4 C10 7.2(3) . . . . ?
O6 S1 C6 C18 -160.8(3) . . . . ?
O6 S1 C6 C38 16.6(3) . . . . ?
C1 C4 C10 S4 1.5(5) . . . . ?
C1 C12 C22 C20 -0.6(5) . . . . ?
C1 C14 C16 C20 -1.1(5) . . . . ?
C4 S1 C6 C18 89.2(3) . . . . ?
C4 S1 C6 C38 -93.5(3) . . . . ?
C4 C1 C12 C22 173.5(3) . . . . ?
C4 C1 C14 C16 -172.7(3) . . . . ?
C6 S1 C4 C1 -64.4(2) . . . . ?
C6 S1 C4 C10 118.2(3) . . . . ?
C6 C18 C44 C40 -0.9(6) . . . . ?
C8 S4 C10 C4 -107.7(3) . . . . ?
C8 C24 C32 C42 0.3(7) . . . . ?
C8 C28 C30 C42 -0.4(7) . . . . ?
C10 S4 C8 C24 -90.9(3) . . . . ?
C10 S4 C8 C28 90.2(3) . . . . ?
C12 C1 C4 S1 -61.9(3) . . . . ?
C12 C1 C4 C10 114.8(4) . . . . ?
C12 C1 C14 C16 -0.4(5) . . . . ?
C14 C1 C4 S1 110.3(3) . . . . ?
C14 C1 C4 C10 -73.0(4) . . . . ?
C14 C1 C12 C22 1.3(5) . . . . ?
C14 C16 C20 F1 -179.2(3) . . . . ?
C14 C16 C20 C22 1.9(6) . . . . ?
C16 C20 C22 C12 -1.0(6) . . . . ?
C18 C6 C38 C26 -0.4(5) . . . . ?
C24 C8 C28 C30 -1.3(6) . . . . ?
C24 C32 C42 C30 -2.0(7) . . . . ?
C24 C32 C42 C34 179.0(4) . . . . ?
C26 C40 C44 C18 0.4(6) . . . . ?
C28 C8 C24 C32 1.3(6) . . . . ?
C28 C30 C42 C32 2.0(7) . . . . ?
C28 C30 C42 C34 -179.0(4) . . . . ?
C36 C40 C44 C18 -178.1(4) . . . . ?
C38 C6 C18 C44 0.8(5) . . . . ?
C38 C26 C40 C36 178.6(4) . . . . ?
C38 C26 C40 C44 0.0(7) . . . . ?
C40 C26 C38 C6 -0.1(6) . . . . ?
S2 C23 C29 C33 -178.6(3) . . . . ?
S3 C3 C5 C43 -178.4(3) . . . . ?
S3 C3 C39 C35 177.4(3) . . . . ?
S3 C13 C25 S2 175.63(17) . . . . ?
S3 C13 C25 C11 -2.6(5) . . . . ?
F2 C21 C41 C27 -179.7(3) . . . . ?
O2 S3 C3 C5 14.3(3) . . . . ?
O2 S3 C3 C39 -164.1(3) . . . . ?
O2 S3 C13 C25 137.8(3) . . . . ?
O3 S2 C23 C7 -153.6(3) . . . . ?
O3 S2 C23 C29 24.6(3) . . . . ?
O3 S2 C25 C11 -171.9(2) . . . . ?
O3 S2 C25 C13 9.5(3) . . . . ?
O5 S3 C3 C5 145.6(3) . . . . ?
O5 S3 C3 C39 -32.9(3) . . . . ?
O5 S3 C13 C25 6.9(4) . . . . ?
C3 S3 C13 C25 -108.1(3) . . . . ?
C3 C5 C43 C31 1.7(6) . . . . ?
C5 C3 C39 C35 -1.1(6) . . . . ?
C7 C23 C29 C33 -0.5(5) . . . . ?
C9 C31 C35 C39 -179.2(4) . . . . ?
C9 C31 C43 C5 178.1(4) . . . . ?
C11 C15 C17 C21 -0.5(6) . . . . ?
C11 C27 C41 C21 -1.0(5) . . . . ?
C13 S3 C3 C5 -98.1(3) . . . . ?
C13 S3 C3 C39 83.4(3) . . . . ?
C15 C11 C25 S2 -57.6(3) . . . . ?
C15 C11 C25 C13 120.7(4) . . . . ?
C15 C11 C27 C41 0.5(5) . . . . ?
C15 C17 C21 F2 -179.6(3) . . . . ?
C15 C17 C21 C41 0.0(6) . . . . ?
C17 C21 C41 C27 0.7(6) . . . . ?
C19 C2 C33 C29 0.1(6) . . . . ?
C19 C7 C23 S2 179.6(3) . . . . ?
C19 C7 C23 C29 1.4(5) . . . . ?
C23 S2 C25 C11 -60.9(2) . . . . ?
C23 S2 C25 C13 120.5(3) . . . . ?
C23 C7 C19 C2 -1.7(6) . . . . ?
C23 C29 C33 C2 -0.3(6) . . . . ?
C25 S2 C23 C7 96.6(3) . . . . ?
C25 S2 C23 C29 -85.2(3) . . . . ?
C25 C11 C15 C17 173.3(3) . . . . ?
C25 C11 C27 C41 -172.6(3) . . . . ?
C27 C11 C15 C17 0.2(5) . . . . ?
C27 C11 C25 S2 115.5(3) . . . . ?
C27 C11 C25 C13 -66.2(5) . . . . ?
C31 C35 C39 C3 0.5(6) . . . . ?
C33 C2 C19 C7 0.9(6) . . . . ?
C35 C31 C43 C5 -2.2(6) . . . . ?
C37 C2 C19 C7 -178.3(4) . . . . ?
C37 C2 C33 C29 179.3(4) . . . . ?
C39 C3 C5 C43 0.1(6) . . . . ?
C43 C31 C35 C39 1.2(6) . . . . ?
